data_7049411
loop_
_publ_author_name
'Paziresh, Sareh'
'Babadi Aghakhanpour, Reza'
'Fuertes, Sara'
'Sicilia, Violeta'
'Niroomand Hosseini, Fatemeh'
'Nabavizadeh, S. Masoud'

_publ_section_title
;
 A double rollover cycloplatinated(ii) skeleton: a versatile platform for
 tuning emission by chelating and non-chelating ancillary ligand systems.
;
_journal_issue 17
_journal_name_full 'Dalton transactions (Cambridge, England : 2003)'
_journal_page_first 5713
_journal_page_last 5724
_journal_paper_doi 10.1039/c9dt00807a
_journal_volume 48
_journal_year 2019
_chemical_formula_moiety 'C20 H26 N4 Pt2 S4, (C H2 Cl2)'
_chemical_formula_sum 'C21 H28 Cl2 N4 Pt2 S4'
_chemical_formula_weight 925.79
_space_group_IT_number 14
_space_group_name_Hall '-P 2ybc'
_space_group_name_H-M_alt 'P 1 21/c 1'
_symmetry_cell_setting monoclinic
_symmetry_space_group_name_Hall '-P 2ybc'
_symmetry_space_group_name_H-M 'P 1 21/c 1'
_atom_sites_solution_hydrogens geom
_atom_sites_solution_primary direct
_atom_sites_solution_secondary difmap
_audit_creation_method SHELXL-97
_audit_update_record
;
2018-06-04 deposited with the CCDC.    2019-03-22 downloaded from the CCDC.
;
_cell_angle_alpha 90.00
_cell_angle_beta 111.524(6)
_cell_angle_gamma 90.00
_cell_formula_units_Z 2
_cell_length_a 12.4710(7)
_cell_length_b 8.2668(3)
_cell_length_c 14.3476(8)
_cell_measurement_reflns_used 4064
_cell_measurement_temperature 100(2)
_cell_measurement_theta_max 29.8290
_cell_measurement_theta_min 2.9760
_cell_volume 1376.02(13)
_computing_cell_refinement 'CrysAlisPro 1.171.39.44a (Rigaku OD, 2018)'
_computing_data_collection 'CrysAlisPro 1.171.39.44a (Rigaku OD, 2018)'
_computing_data_reduction 'CrysAlisPro 1.171.39.44a (Rigaku OD, 2018)'
_computing_structure_refinement 'SHELXL-97 (Sheldrick, 1997)'
_diffrn_ambient_temperature 100(2)
_diffrn_detector_area_resol_mean 16.0655
_diffrn_measured_fraction_theta_full 0.997
_diffrn_measured_fraction_theta_max 0.893
_diffrn_measurement_device_type 'Xcalibur, Sapphire3'
_diffrn_measurement_method '\w scans'
_diffrn_radiation_monochromator graphite
_diffrn_radiation_source 'fine-focus sealed tube'
_diffrn_radiation_type MoK\a
_diffrn_radiation_wavelength 0.71073
_diffrn_reflns_av_R_equivalents 0.0488
_diffrn_reflns_av_sigmaI/netI 0.0538
_diffrn_reflns_limit_h_max 17
_diffrn_reflns_limit_h_min -17
_diffrn_reflns_limit_k_max 11
_diffrn_reflns_limit_k_min -11
_diffrn_reflns_limit_l_max 20
_diffrn_reflns_limit_l_min -19
_diffrn_reflns_number 12474
_diffrn_reflns_theta_full 25.00
_diffrn_reflns_theta_max 30.48
_diffrn_reflns_theta_min 2.91
_exptl_absorpt_coefficient_mu 10.672
_exptl_absorpt_correction_T_max 1.00000
_exptl_absorpt_correction_T_min 0.36277
_exptl_absorpt_correction_type multi-scan
_exptl_absorpt_process_details
;
CrysAlisPro 1.171.39.44a (Rigaku Oxford Diffraction, 2018)
Empirical absorption correction using spherical harmonics,
 implemented in SCALE3 ABSPACK scaling algorithm.
;
_exptl_crystal_colour yellow
_exptl_crystal_density_diffrn 2.234
_exptl_crystal_density_method 'not measured'
_exptl_crystal_description prism
_exptl_crystal_F_000 872
_exptl_crystal_size_max 0.400
_exptl_crystal_size_mid 0.180
_exptl_crystal_size_min 0.050
_refine_diff_density_max 4.039
_refine_diff_density_min -1.297
_refine_diff_density_rms 0.230
_refine_ls_extinction_method none
_refine_ls_goodness_of_fit_ref 1.026
_refine_ls_hydrogen_treatment mixed
_refine_ls_matrix_type full
_refine_ls_number_parameters 162
_refine_ls_number_reflns 3746
_refine_ls_number_restraints 7
_refine_ls_restrained_S_all 1.026
_refine_ls_R_factor_all 0.0632
_refine_ls_R_factor_gt 0.0420
_refine_ls_shift/su_max 0.000
_refine_ls_shift/su_mean 0.000
_refine_ls_structure_factor_coef Fsqd
_refine_ls_weighting_details 'calc w=1/[\s^2^(Fo^2^)+(0.0530P)^2^+0.7251P] where P=(Fo^2^+2Fc^2^)/3'
_refine_ls_weighting_scheme calc
_refine_ls_wR_factor_gt 0.0943
_refine_ls_wR_factor_ref 0.1049
_reflns_number_gt 2900
_reflns_number_total 3746
_reflns_threshold_expression >2sigma(I)
_cod_data_source_file c9dt00807a2.cif
_cod_data_source_block shelxl_CCDC1
_cod_depositor_comments
;
The following automatic conversions were performed:

'_symmetry_cell_setting' value 'Monoclinic' changed to 'monoclinic'
according to
/home/data/users/saulius/crontab/automatic-downloads/rss-feeds/RSC/lib/dictionaries/cif_core.dic
dictionary named 'cif_core.dic' version 2.4.2 from 2011-04-26.

Automatic conversion script
Id: cif_fix_values 4973 2017-02-22 13:04:09Z antanas 

 Adding full bibliography for 7049410--7049412.cif.
;
_cod_original_cell_volume 1376.02(12)
_cod_original_sg_symbol_H-M P21/c
_cod_database_code 7049411

loop_
_symmetry_equiv_pos_as_xyz
'x, y, z'
'-x, y+1/2, -z+1/2'
'-x, -y, -z'
'x, -y-1/2, z-1/2'

loop_
_atom_site_label
_atom_site_type_symbol
_atom_site_fract_x
_atom_site_fract_y
_atom_site_fract_z
_atom_site_U_iso_or_equiv
_atom_site_adp_type
_atom_site_occupancy
_atom_site_symmetry_multiplicity
_atom_site_calc_flag
_atom_site_refinement_flags
Pt1 Pt 0.21448(2) 0.40921(3) 0.133115(18) 0.02768(10) Uani 1 1 d .
S1 S 0.39208(15) 0.3171(2) 0.13713(13) 0.0322(4) Uani 1 1 d .
N1 N 0.0672(5) 0.5110(7) 0.1356(5) 0.0381(14) Uani 1 1 d .
C10 C 0.4441(6) 0.3559(8) 0.2646(5) 0.0323(15) Uani 1 1 d .
C4 C 0.0373(7) 0.5700(8) 0.2127(6) 0.0359(16) Uani 1 1 d .
H4 H 0.0901 0.5619 0.2799 0.043 Uiso 1 1 calc R
N2 N 0.5528(5) 0.3514(7) 0.3232(4) 0.0299(12) Uani 1 1 d .
C11 C 0.5916(7) 0.3908(8) 0.4298(5) 0.0328(15) Uani 1 1 d .
H11A H 0.5337 0.4614 0.4417 0.039 Uiso 1 1 calc R
H11B H 0.6650 0.4514 0.4496 0.039 Uiso 1 1 calc R
C13 C 0.6405(6) 0.3053(8) 0.2830(5) 0.0316(15) Uani 1 1 d .
H13A H 0.6066 0.2275 0.2275 0.038 Uiso 1 1 calc R
H13B H 0.7045 0.2501 0.3361 0.038 Uiso 1 1 calc R
C14 C 0.6881(7) 0.4488(9) 0.2449(6) 0.0387(17) Uani 1 1 d .
H14A H 0.7468 0.4115 0.2194 0.058 Uiso 1 1 calc R
H14B H 0.7228 0.5256 0.2998 0.058 Uiso 1 1 calc R
H14C H 0.6255 0.5021 0.1909 0.058 Uiso 1 1 calc R
C2 C -0.1493(6) 0.6513(9) 0.0953(5) 0.0352(15) Uani 1 1 d .
H2 H -0.2229 0.6975 0.0831 0.042 Uiso 1 1 calc R
C3 C -0.0690(6) 0.6407(9) 0.1923(5) 0.0352(16) Uani 1 1 d .
H3 H -0.0878 0.6832 0.2459 0.042 Uiso 1 1 calc R
S2 S 0.33083(16) 0.40794(19) 0.30299(14) 0.0317(4) Uani 1 1 d .
C12 C 0.6089(8) 0.2411(9) 0.4937(5) 0.049(2) Uani 1 1 d .
H12A H 0.6362 0.2722 0.5645 0.073 Uiso 1 1 calc R
H12B H 0.6662 0.1710 0.4821 0.073 Uiso 1 1 calc R
H12C H 0.5357 0.1829 0.4760 0.073 Uiso 1 1 calc R
C5 C -0.0143(5) 0.5265(8) 0.0408(5) 0.0281(14) Uani 1 1 d .
C1 C -0.1221(5) 0.5953(7) 0.0177(5) 0.0218(12) Uani 1 1 d .
Cl1 Cl 0.9120(3) 0.3980(3) 0.5175(2) 0.0741(8) Uani 1 1 d D
C99 C 0.9576(14) 0.507(2) 0.4392(11) 0.055(5) Uani 0.50 1 d PD
H99 H 1.002(8) 0.445(5) 0.408(6) 0.22(18) Uiso 0.50 1 d PD
H99A H 0.8975(16) 0.569(7) 0.390(3) 0.12(10) Uiso 0.50 1 d PD

loop_
_atom_site_aniso_label
_atom_site_aniso_U_11
_atom_site_aniso_U_22
_atom_site_aniso_U_33
_atom_site_aniso_U_23
_atom_site_aniso_U_13
_atom_site_aniso_U_12
Pt1 0.03123(15) 0.02828(15) 0.03069(16) -0.00226(11) 0.01980(11) -0.00102(11)
S1 0.0362(9) 0.0332(9) 0.0325(8) -0.0016(7) 0.0188(7) -0.0024(7)
N1 0.046(4) 0.034(3) 0.046(4) -0.007(3) 0.032(3) -0.005(3)
C10 0.045(4) 0.025(3) 0.039(4) 0.004(3) 0.029(3) 0.000(3)
C4 0.039(4) 0.040(4) 0.034(4) -0.003(3) 0.020(3) -0.003(3)
N2 0.040(3) 0.029(3) 0.026(3) 0.000(2) 0.019(3) 0.000(3)
C11 0.040(4) 0.036(4) 0.028(3) -0.001(3) 0.019(3) 0.004(3)
C13 0.032(3) 0.036(4) 0.030(3) -0.002(3) 0.016(3) 0.008(3)
C14 0.041(4) 0.041(4) 0.044(4) -0.002(3) 0.028(4) 0.003(3)
C2 0.038(4) 0.036(3) 0.041(4) -0.008(3) 0.026(3) 0.001(3)
C3 0.042(4) 0.042(4) 0.034(4) -0.006(3) 0.028(3) 0.007(3)
S2 0.0369(9) 0.0303(9) 0.0361(9) 0.0009(7) 0.0232(8) -0.0003(7)
C12 0.081(6) 0.042(4) 0.029(4) -0.002(3) 0.027(4) 0.006(4)
C5 0.026(3) 0.031(3) 0.031(3) -0.004(3) 0.015(3) -0.001(3)
C1 0.027(3) 0.019(3) 0.028(3) -0.003(2) 0.019(3) -0.003(2)
Cl1 0.0652(16) 0.0810(19) 0.0744(17) -0.0068(13) 0.0235(14) 0.0089(13)
C99 0.049(10) 0.064(11) 0.042(9) -0.021(9) 0.005(8) 0.007(9)

loop_
_atom_type_symbol
_atom_type_description
_atom_type_scat_dispersion_real
_atom_type_scat_dispersion_imag
_atom_type_scat_source
C C 0.0033 0.0016 'International Tables Vol C Tables 4.2.6.8 and 6.1.1.4'
H H 0.0000 0.0000 'International Tables Vol C Tables 4.2.6.8 and 6.1.1.4'
N N 0.0061 0.0033 'International Tables Vol C Tables 4.2.6.8 and 6.1.1.4'
S S 0.1246 0.1234 'International Tables Vol C Tables 4.2.6.8 and 6.1.1.4'
Pt Pt -1.7033 8.3905 'International Tables Vol C Tables 4.2.6.8 and 6.1.1.4'
Cl Cl 0.1484 0.1585 'International Tables Vol C Tables 4.2.6.8 and 6.1.1.4'

loop_
_geom_angle_atom_site_label_1
_geom_angle_atom_site_label_2
_geom_angle_atom_site_label_3
_geom_angle
_geom_angle_site_symmetry_1
_geom_angle_site_symmetry_3
N1 Pt1 C1 82.2(2) . 3_565
N1 Pt1 S1 174.21(17) . .
C1 Pt1 S1 100.48(17) 3_565 .
N1 Pt1 S2 101.72(18) . .
C1 Pt1 S2 176.06(17) 3_565 .
S1 Pt1 S2 75.58(6) . .
C10 S1 Pt1 87.1(3) . .
C5 N1 C4 116.2(6) . .
C5 N1 Pt1 111.5(4) . .
C4 N1 Pt1 132.2(5) . .
N2 C10 S1 124.8(5) . .
N2 C10 S2 124.9(5) . .
S1 C10 S2 110.2(4) . .
C3 C4 N1 120.1(7) . .
C10 N2 C13 120.3(5) . .
C10 N2 C11 122.2(6) . .
C13 N2 C11 117.6(6) . .
N2 C11 C12 111.8(5) . .
N2 C13 C14 112.7(5) . .
C1 C2 C3 119.8(7) . .
C4 C3 C2 121.5(6) . .
C10 S2 Pt1 86.4(2) . .
N1 C5 C1 125.2(6) . .
N1 C5 C5 118.2(7) . 3_565
C1 C5 C5 116.5(7) . 3_565
C2 C1 C5 117.1(6) . .
C2 C1 Pt1 131.4(5) . 3_565
C5 C1 Pt1 111.5(4) . 3_565
C99 Cl1 C99 59.3(9) . 3_766

loop_
_geom_bond_atom_site_label_1
_geom_bond_atom_site_label_2
_geom_bond_distance
_geom_bond_site_symmetry_2
Pt1 N1 2.033(6) .
Pt1 C1 2.045(6) 3_565
Pt1 S1 2.3226(18) .
Pt1 S2 2.3348(19) .
S1 C10 1.732(7) .
N1 C5 1.372(9) .
N1 C4 1.379(9) .
C10 N2 1.308(9) .
C10 S2 1.747(7) .
C4 C3 1.379(10) .
N2 C13 1.460(8) .
N2 C11 1.462(8) .
C11 C12 1.508(9) .
C13 C14 1.516(10) .
C2 C1 1.358(9) .
C2 C3 1.387(10) .
C5 C1 1.384(9) .
C5 C5 1.413(12) 3_565
C1 Pt1 2.045(6) 3_565
Cl1 C99 1.692(14) .
Cl1 C99 1.705(16) 3_766
